data_7205690
loop_
_publ_author_name
'Su, Shengqun'
'Qin, Chao'
'Guo, Zhiyong'
'Guo, Huadong'
'Song, Shuyan'
'Deng, Ruiping'
'Cao, Feng'
'Wang, Song'
'Li, Guanghua'
'Zhang, Hongjie'

_publ_section_title
;
 Five three/two-fold interpenetrating architectures from self-assembly
 of fluorene-2,7-dicarboxylic acid derivatives and d10 metals
;
_journal_issue 8
_journal_name_full CrystEngComm
_journal_page_first 2935
_journal_paper_doi 10.1039/c0ce00662a
_journal_volume 13
_journal_year 2011
_chemical_formula_moiety 'C61 H53 Cd2 N9 O10'
_chemical_formula_sum 'C61 H53 Cd2 N9 O10'
_chemical_formula_weight 1296.92
_chemical_melting_point ?
_chemical_name_systematic
;
?
;
_space_group_IT_number 14
_symmetry_cell_setting monoclinic
_symmetry_space_group_name_Hall '-P 2ybc'
_symmetry_space_group_name_H-M 'P 1 21/c 1'
_atom_sites_solution_hydrogens geom
_atom_sites_solution_primary direct
_atom_sites_solution_secondary difmap
_audit_creation_method SHELXL-97
_cell_angle_alpha 90.00
_cell_angle_beta 105.7140(10)
_cell_angle_gamma 90.00
_cell_formula_units_Z 4
_cell_length_a 15.9388(11)
_cell_length_b 28.520(2)
_cell_length_c 16.1837(11)
_cell_measurement_reflns_used 12469
_cell_measurement_temperature 185(2)
_cell_measurement_theta_max 25.05
_cell_measurement_theta_min 1.43
_cell_volume 7081.7(8)
_computing_cell_refinement 'Bruker SMART'
_computing_data_collection 'Bruker SMART'
_computing_data_reduction 'Bruker SAINT'
_computing_molecular_graphics SHELXP-97
_computing_publication_material SHELXTL
_computing_structure_refinement 'SHELXL-97 (Sheldrick, 1997)'
_computing_structure_solution 'SHELXS-97 (Sheldrick, 1990)'
_diffrn_ambient_temperature 185(2)
_diffrn_detector_area_resol_mean 9.00cm
_diffrn_measured_fraction_theta_full 0.996
_diffrn_measured_fraction_theta_max 0.996
_diffrn_measurement_device_type 'CCD area detector'
_diffrn_measurement_method 'phi and omega scans'
_diffrn_radiation_monochromator graphite
_diffrn_radiation_source 'fine-focus sealed tube'
_diffrn_radiation_type MoK\a
_diffrn_radiation_wavelength 0.71073
_diffrn_reflns_av_R_equivalents 0.0962
_diffrn_reflns_av_sigmaI/netI 0.1213
_diffrn_reflns_limit_h_max 18
_diffrn_reflns_limit_h_min -9
_diffrn_reflns_limit_k_max 33
_diffrn_reflns_limit_k_min -33
_diffrn_reflns_limit_l_max 19
_diffrn_reflns_limit_l_min -19
_diffrn_reflns_number 35610
_diffrn_reflns_theta_full 25.05
_diffrn_reflns_theta_max 25.05
_diffrn_reflns_theta_min 1.43
_diffrn_standards_decay_% none
_diffrn_standards_interval_count none
_diffrn_standards_interval_time none
_diffrn_standards_number none
_exptl_absorpt_coefficient_mu 0.655
_exptl_absorpt_correction_T_max 0.9374
_exptl_absorpt_correction_T_min 0.8693
_exptl_absorpt_correction_type empirical
_exptl_absorpt_process_details SADABS
_exptl_crystal_colour yellow
_exptl_crystal_density_diffrn 1.216
_exptl_crystal_density_meas ?
_exptl_crystal_density_method 'not measured'
_exptl_crystal_description block
_exptl_crystal_F_000 2632
_exptl_crystal_size_max 0.22
_exptl_crystal_size_mid 0.13
_exptl_crystal_size_min 0.10
_refine_diff_density_max 1.788
_refine_diff_density_min -0.769
_refine_diff_density_rms 0.220
_refine_ls_extinction_method none
_refine_ls_goodness_of_fit_ref 1.062
_refine_ls_hydrogen_treatment constr
_refine_ls_matrix_type full
_refine_ls_number_parameters 741
_refine_ls_number_reflns 12469
_refine_ls_number_restraints 0
_refine_ls_restrained_S_all 1.062
_refine_ls_R_factor_all 0.1599
_refine_ls_R_factor_gt 0.0812
_refine_ls_shift/su_max 0.019
_refine_ls_shift/su_mean 0.001
_refine_ls_structure_factor_coef Fsqd
_refine_ls_weighting_details 'calc w=1/[\s^2^(Fo^2^)+(0.1289P)^2^+55.0817P] where P=(Fo^2^+2Fc^2^)/3'
_refine_ls_weighting_scheme calc
_refine_ls_wR_factor_gt 0.2564
_refine_ls_wR_factor_ref 0.3021
_reflns_number_gt 6286
_reflns_number_total 12469
_reflns_threshold_expression >2sigma(I)
_cod_data_source_file c0ce00662a.txt
_cod_data_source_block m5
_cod_depositor_comments
;
The following automatic conversions were performed:
'_symmetry_cell_setting' value 'Monoclinic' changed to 'monoclinic'
according to '/home/saulius/struct/CIF-dictionaries/cif_core.dic'
dictionary named 'cif_core.dic' version 2.4.1 from 2010-06-29.

Automatic conversion script
Id: cif_fix_enum 1555 2011-01-17 13:19:09Z saulius 

The following automatic conversions were performed:

'_chemical_melting_point' value 'not measured' was changed to '?' -
the value is undefined or not given.

Automatic conversion script
Id: cif_fix_values 1569 2011-02-09 13:29:24Z adriana 

The following automatic conversions were performed:

'_exptl_crystal_density_meas' value 'none' was changed to '?' - the
value is perceived as not measured.

Automatic conversion script
Id: cif_fix_values 3008 2015-01-20 13:52:24Z robertas 
;
_cod_original_sg_symbol_H-M P21/c
_cod_database_code 7205690

loop_
_symmetry_equiv_pos_as_xyz
'x, y, z'
'-x, y+1/2, -z+1/2'
'-x, -y, -z'
'x, -y-1/2, z-1/2'

loop_
_atom_site_label
_atom_site_type_symbol
_atom_site_fract_x
_atom_site_fract_y
_atom_site_fract_z
_atom_site_U_iso_or_equiv
_atom_site_adp_type
_atom_site_occupancy
_atom_site_symmetry_multiplicity
_atom_site_calc_flag
_atom_site_refinement_flags
_atom_site_disorder_assembly
_atom_site_disorder_group
Cd1 Cd 0.38001(6) 0.03381(3) 0.86392(5) 0.0301(3) Uani 1 1 d . . .
Cd2 Cd 0.33799(5) -0.03398(3) 0.64984(5) 0.0280(3) Uani 1 1 d . . .
C1 C 0.3177(8) 0.1329(4) 0.5423(7) 0.031(3) Uani 1 1 d . . .
H1A H 0.3104 0.1130 0.4938 0.038 Uiso 1 1 calc R . .
C2 C 0.3222(8) 0.1139(4) 0.6239(7) 0.029(3) Uani 1 1 d . . .
C3 C 0.3315(8) 0.1431(4) 0.6925(8) 0.037(3) Uani 1 1 d . . .
H3A H 0.3328 0.1298 0.7467 0.044 Uiso 1 1 calc R . .
C4 C 0.3391(9) 0.1909(4) 0.6869(7) 0.038(3) Uani 1 1 d . . .
H4A H 0.3450 0.2104 0.7357 0.046 Uiso 1 1 calc R . .
C5 C 0.3613(9) 0.2992(4) 0.6314(8) 0.040(3) Uani 1 1 d . . .
H5A H 0.3650 0.2987 0.6910 0.048 Uiso 1 1 calc R . .
C6 C 0.3702(9) 0.3407(4) 0.5905(7) 0.040(3) Uani 1 1 d . . .
H6A H 0.3823 0.3687 0.6234 0.048 Uiso 1 1 calc R . .
C7 C 0.3621(8) 0.3430(4) 0.5018(7) 0.034(3) Uani 1 1 d . . .
C8 C 0.3468(9) 0.3009(4) 0.4533(8) 0.038(3) Uani 1 1 d . . .
H8A H 0.3421 0.3015 0.3935 0.045 Uiso 1 1 calc R . .
C9 C 0.3385(9) 0.2589(4) 0.4940(7) 0.034(3) Uani 1 1 d . . .
C10 C 0.3466(9) 0.2582(4) 0.5829(7) 0.034(3) Uani 1 1 d . . .
C11 C 0.3379(8) 0.2095(4) 0.6081(7) 0.034(3) Uani 1 1 d . . .
C12 C 0.3240(8) 0.1809(3) 0.5342(7) 0.029(3) Uani 1 1 d . . .
C13 C 0.3237(8) 0.2099(4) 0.4555(7) 0.033(3) Uani 1 1 d . . .
C14 C 0.3963(11) 0.1951(4) 0.4172(9) 0.058(4) Uani 1 1 d . . .
H14A H 0.4523 0.1972 0.4610 0.087 Uiso 1 1 calc R . .
H14B H 0.3970 0.2157 0.3691 0.087 Uiso 1 1 calc R . .
H14C H 0.3865 0.1626 0.3967 0.087 Uiso 1 1 calc R . .
C15 C 0.2375(10) 0.2059(5) 0.3869(8) 0.057(4) Uani 1 1 d . . .
H15A H 0.1898 0.2151 0.4112 0.086 Uiso 1 1 calc R . .
H15B H 0.2287 0.1735 0.3665 0.086 Uiso 1 1 calc R . .
H15C H 0.2381 0.2267 0.3388 0.086 Uiso 1 1 calc R . .
C16 C 0.3193(8) 0.0613(4) 0.6344(8) 0.030(3) Uani 1 1 d . . .
C17 C 0.3722(8) 0.3882(3) 0.4592(8) 0.031(3) Uani 1 1 d . . .
C18 C 0.3903(8) -0.1332(4) 0.9674(7) 0.031(3) Uani 1 1 d . . .
H18A H 0.3881 -0.1131 1.0136 0.037 Uiso 1 1 calc R . .
C19 C 0.3988(8) -0.1148(4) 0.8890(8) 0.034(3) Uani 1 1 d . . .
C20 C 0.4055(8) -0.1449(4) 0.8227(7) 0.033(3) Uani 1 1 d . . .
H20A H 0.4114 -0.1319 0.7705 0.040 Uiso 1 1 calc R . .
C21 C 0.4038(9) -0.1930(4) 0.8316(7) 0.036(3) Uani 1 1 d . . .
H21A H 0.4096 -0.2133 0.7869 0.043 Uiso 1 1 calc R . .
C22 C 0.3813(10) -0.3013(4) 0.8899(8) 0.047(4) Uani 1 1 d . . .
H22A H 0.3900 -0.3015 0.8341 0.056 Uiso 1 1 calc R . .
C23 C 0.3677(9) -0.3425(4) 0.9288(8) 0.041(3) Uani 1 1 d . . .
H23A H 0.3664 -0.3714 0.8994 0.049 Uiso 1 1 calc R . .
C24 C 0.3560(9) -0.3420(4) 1.0106(7) 0.038(3) Uani 1 1 d . . .
C25 C 0.3565(8) -0.3003(4) 1.0548(7) 0.031(3) Uani 1 1 d . . .
H25A H 0.3481 -0.3001 1.1107 0.037 Uiso 1 1 calc R . .
C26 C 0.3695(9) -0.2586(4) 1.0152(8) 0.036(3) Uani 1 1 d . . .
C27 C 0.3820(9) -0.2595(4) 0.9341(8) 0.040(3) Uani 1 1 d . . .
C28 C 0.3932(9) -0.2108(4) 0.9091(7) 0.039(3) Uani 1 1 d . . .
C29 C 0.3855(8) -0.1813(4) 0.9745(7) 0.032(3) Uani 1 1 d . . .
C30 C 0.3717(9) -0.2096(4) 1.0487(8) 0.039(3) Uani 1 1 d . . .
C31 C 0.4501(9) -0.2040(4) 1.1292(7) 0.045(4) Uani 1 1 d . . .
H31A H 0.5040 -0.2127 1.1149 0.068 Uiso 1 1 calc R . .
H31B H 0.4419 -0.2244 1.1751 0.068 Uiso 1 1 calc R . .
H31C H 0.4539 -0.1713 1.1485 0.068 Uiso 1 1 calc R . .
C32 C 0.2894(9) -0.1957(4) 1.0726(9) 0.050(4) Uani 1 1 d . . .
H32A H 0.2391 -0.1989 1.0223 0.075 Uiso 1 1 calc R . .
H32B H 0.2942 -0.1630 1.0922 0.075 Uiso 1 1 calc R . .
H32C H 0.2817 -0.2161 1.1187 0.075 Uiso 1 1 calc R . .
C33 C 0.3991(7) -0.0624(4) 0.8754(8) 0.028(3) Uani 1 1 d . . .
C34 C 0.3410(8) -0.3881(4) 1.0530(8) 0.034(3) Uani 1 1 d . . .
C35 C 0.1277(9) -0.0196(5) 0.6102(10) 0.051(4) Uani 1 1 d . . .
H35A H 0.1378 0.0038 0.5724 0.061 Uiso 1 1 calc R . .
C36 C 0.0463(10) -0.0257(6) 0.6154(11) 0.065(5) Uani 1 1 d . . .
H36A H 0.0005 -0.0067 0.5822 0.078 Uiso 1 1 calc R . .
C37 C 0.0294(10) -0.0585(5) 0.6675(11) 0.058(4) Uani 1 1 d . . .
C38 C 0.0955(10) -0.0832(5) 0.7170(11) 0.070(5) Uani 1 1 d . . .
H38A H 0.0858 -0.1049 0.7580 0.083 Uiso 1 1 calc R . .
C39 C 0.1795(10) -0.0762(5) 0.7071(12) 0.071(5) Uani 1 1 d . . .
H39A H 0.2259 -0.0952 0.7394 0.086 Uiso 1 1 calc R . .
C40 C -0.0603(11) -0.0664(6) 0.6786(11) 0.065(4) Uani 1 1 d . . .
H40A H -0.0694 -0.0898 0.7169 0.077 Uiso 1 1 calc R . .
C41 C -0.2596(9) -0.0240(5) 0.6247(8) 0.043(3) Uani 1 1 d . . .
H41A H -0.2457 0.0010 0.5917 0.052 Uiso 1 1 calc R . .
C42 C -0.3458(9) -0.0268(4) 0.6359(8) 0.039(3) Uani 1 1 d . . .
C43 C -0.3734(9) -0.0625(5) 0.6827(9) 0.049(4) Uani 1 1 d . . .
H43A H -0.3343 -0.0868 0.7085 0.059 Uiso 1 1 calc R . .
C44 C -0.4580(8) -0.0621(4) 0.6912(9) 0.045(3) Uani 1 1 d . . .
H44A H -0.4757 -0.0863 0.7231 0.054 Uiso 1 1 calc R . .
C45 C -0.4882(9) 0.0054(4) 0.6121(8) 0.044(3) Uani 1 1 d . . .
H45A H -0.5279 0.0297 0.5875 0.052 Uiso 1 1 calc R . .
C46 C -0.4058(9) 0.0067(5) 0.6016(9) 0.050(4) Uani 1 1 d . . .
H46A H -0.3903 0.0315 0.5695 0.060 Uiso 1 1 calc R . .
C47 C 0.5784(9) 0.0103(4) 0.8771(7) 0.037(3) Uani 1 1 d . . .
H47A H 0.5638 -0.0155 0.9078 0.045 Uiso 1 1 calc R . .
C48 C 0.6633(8) 0.0133(4) 0.8686(8) 0.038(3) Uani 1 1 d . . .
H48A H 0.7055 -0.0099 0.8931 0.045 Uiso 1 1 calc R . .
C49 C 0.6841(8) 0.0502(4) 0.8244(8) 0.036(3) Uani 1 1 d . . .
C50 C 0.6206(9) 0.0826(4) 0.7896(8) 0.046(4) Uani 1 1 d . . .
H50A H 0.6334 0.1085 0.7582 0.056 Uiso 1 1 calc R . .
C51 C 0.5383(8) 0.0775(4) 0.8005(8) 0.035(3) Uani 1 1 d . . .
H51A H 0.4948 0.1001 0.7763 0.042 Uiso 1 1 calc R . .
C52 C 0.7711(9) 0.0557(5) 0.8131(9) 0.050(4) Uani 1 1 d . . .
H52A H 0.7827 0.0806 0.7787 0.060 Uiso 1 1 calc R . .
C53 C 0.9745(9) 0.0089(6) 0.8741(11) 0.060(4) Uani 1 1 d . . .
H53A H 0.9629 -0.0144 0.9113 0.072 Uiso 1 1 calc R . .
C54 C 1.0611(10) 0.0142(5) 0.8637(9) 0.052(4) Uani 1 1 d . . .
C55 C 1.1252(10) -0.0130(5) 0.9149(10) 0.061(4) Uani 1 1 d . . .
H55A H 1.1122 -0.0351 0.9536 0.074 Uiso 1 1 calc R . .
C56 C 1.2116(8) -0.0070(5) 0.9086(9) 0.046(3) Uani 1 1 d . . .
H56A H 1.2565 -0.0248 0.9462 0.055 Uiso 1 1 calc R . .
C57 C 1.1707(10) 0.0456(5) 0.8025(10) 0.056(4) Uani 1 1 d . . .
H57A H 1.1847 0.0652 0.7607 0.068 Uiso 1 1 calc R . .
C58 C 1.0828(10) 0.0442(6) 0.8057(10) 0.062(4) Uani 1 1 d . . .
H58A H 1.0398 0.0635 0.7689 0.074 Uiso 1 1 calc R . .
N1 N 0.1963(7) -0.0446(3) 0.6552(7) 0.037(3) Uani 1 1 d . . .
N2 N -0.1228(9) -0.0420(5) 0.6373(9) 0.067(4) Uani 1 1 d . . .
N3 N -0.2030(8) -0.0534(5) 0.6571(8) 0.056(3) Uani 1 1 d . . .
N4 N -0.5148(6) -0.0288(3) 0.6561(6) 0.033(2) Uani 1 1 d . . .
N5 N 0.5182(7) 0.0414(3) 0.8445(6) 0.033(2) Uani 1 1 d . . .
N6 N 0.8320(8) 0.0272(5) 0.8493(9) 0.066(4) Uani 1 1 d . . .
N7 N 0.9113(9) 0.0369(5) 0.8314(9) 0.069(4) Uani 1 1 d . . .
N8 N 1.2338(7) 0.0216(3) 0.8538(7) 0.040(3) Uani 1 1 d . . .
O1 O 0.3098(6) 0.0358(2) 0.5706(5) 0.037(2) Uani 1 1 d . . .
O2 O 0.3307(5) 0.0451(2) 0.7088(5) 0.0333(19) Uani 1 1 d . . .
O3 O 0.3742(7) 0.3870(3) 0.3836(5) 0.049(2) Uani 1 1 d . . .
O4 O 0.3748(6) 0.4251(3) 0.5014(5) 0.045(2) Uani 1 1 d . . .
O5 O 0.4072(6) -0.0364(2) 0.9387(5) 0.036(2) Uani 1 1 d . . .
O6 O 0.3874(5) -0.0469(2) 0.7998(5) 0.035(2) Uani 1 1 d . . .
O7 O 0.3271(6) -0.4252(3) 1.0107(5) 0.040(2) Uani 1 1 d . . .
O8 O 0.3454(6) -0.3861(3) 1.1319(5) 0.041(2) Uani 1 1 d . . .
C59 C 0.101(3) 0.2272(13) 0.588(2) 0.086(11) Uiso 0.50 1 d P . .
C60 C 0.108(2) 0.1806(12) 0.715(2) 0.076(10) Uiso 0.50 1 d P . .
C61 C 0.100(2) 0.1456(11) 0.5876(19) 0.058(8) Uiso 0.50 1 d P . .
N9 N 0.1045(15) 0.1808(8) 0.6300(14) 0.052(6) Uiso 0.50 1 d P . .
O9 O 0.0995(13) 0.1037(7) 0.6175(12) 0.064(6) Uiso 0.50 1 d P . .
C62 C 0.178(2) -0.2267(12) 0.705(2) 0.074(10) Uiso 0.50 1 d P . .
C63 C 0.157(2) -0.1952(11) 0.8317(19) 0.059(8) Uiso 0.50 1 d P . .
C64 C 0.030(3) -0.2050(13) 0.718(2) 0.082(11) Uiso 0.50 1 d P . .
N10 N 0.1147(16) -0.2090(8) 0.7451(15) 0.056(6) Uiso 0.50 1 d P . .
O10 O 0.001(2) -0.2149(12) 0.641(2) 0.134(11) Uiso 0.50 1 d P . .
O1W O 0.1247(17) -0.3596(9) 0.9085(16) 0.033(6) Uiso 0.30 1 d P . .
O2W O -0.0053(19) -0.1163(10) 0.8912(18) 0.048(8) Uiso 0.30 1 d P . .
O3W O 0.118(2) -0.4078(11) 0.895(2) 0.022(8) Uiso 0.20 1 d P . .
O4W O -0.085(3) -0.1306(14) 0.967(3) 0.042(11) Uiso 0.20 1 d P . .

loop_
_atom_site_aniso_label
_atom_site_aniso_U_11
_atom_site_aniso_U_22
_atom_site_aniso_U_33
_atom_site_aniso_U_23
_atom_site_aniso_U_13
_atom_site_aniso_U_12
Cd1 0.0416(6) 0.0139(4) 0.0413(5) -0.0011(4) 0.0222(4) 0.0002(4)
Cd2 0.0353(5) 0.0143(4) 0.0394(5) -0.0014(4) 0.0187(4) 0.0001(4)
C1 0.038(7) 0.031(6) 0.028(6) -0.005(5) 0.014(6) -0.001(6)
C2 0.035(7) 0.023(6) 0.032(6) 0.001(5) 0.014(5) -0.005(5)
C3 0.051(9) 0.025(6) 0.035(7) -0.001(5) 0.012(6) 0.001(6)
C4 0.065(9) 0.023(6) 0.031(7) 0.008(5) 0.021(6) 0.001(6)
C5 0.069(10) 0.029(6) 0.027(6) 0.005(5) 0.019(6) -0.001(6)
C6 0.070(10) 0.019(6) 0.029(6) 0.000(5) 0.012(6) -0.002(6)
C7 0.052(8) 0.018(6) 0.039(7) 0.001(5) 0.024(6) 0.000(6)
C8 0.058(9) 0.022(6) 0.037(7) 0.006(5) 0.021(7) -0.006(6)
C9 0.059(9) 0.014(5) 0.036(7) 0.002(5) 0.025(6) 0.002(6)
C10 0.056(9) 0.021(6) 0.022(6) 0.003(5) 0.007(6) -0.008(6)
C11 0.050(8) 0.015(5) 0.037(7) 0.000(5) 0.014(6) -0.009(5)
C12 0.040(7) 0.012(5) 0.038(7) -0.006(5) 0.014(6) 0.002(5)
C13 0.050(8) 0.015(5) 0.036(7) -0.001(5) 0.013(6) -0.002(5)
C14 0.106(13) 0.021(6) 0.059(9) 0.005(6) 0.045(9) 0.000(8)
C15 0.080(12) 0.033(7) 0.047(8) 0.007(6) -0.001(8) -0.008(8)
C16 0.032(7) 0.016(6) 0.046(8) 0.000(5) 0.016(6) -0.003(5)
C17 0.041(8) 0.011(5) 0.044(7) 0.002(5) 0.016(6) -0.003(5)
C18 0.043(8) 0.018(6) 0.035(7) 0.004(5) 0.015(6) -0.007(5)
C19 0.042(8) 0.018(6) 0.044(7) -0.002(5) 0.018(6) 0.001(5)
C20 0.052(8) 0.021(6) 0.032(6) 0.005(5) 0.022(6) 0.001(6)
C21 0.066(9) 0.014(5) 0.032(6) -0.003(5) 0.019(6) -0.002(6)
C22 0.080(11) 0.022(6) 0.041(7) 0.002(5) 0.020(7) -0.002(7)
C23 0.068(10) 0.016(6) 0.044(7) -0.008(5) 0.025(7) -0.010(6)
C24 0.059(9) 0.017(6) 0.035(7) 0.003(5) 0.005(6) -0.002(6)
C25 0.043(8) 0.019(6) 0.032(6) 0.007(5) 0.013(6) 0.008(5)
C26 0.052(9) 0.023(6) 0.038(7) 0.005(5) 0.017(6) 0.000(6)
C27 0.073(10) 0.015(6) 0.034(7) 0.007(5) 0.018(7) 0.005(6)
C28 0.065(9) 0.020(6) 0.035(7) 0.009(5) 0.020(7) 0.003(6)
C29 0.052(8) 0.021(6) 0.025(6) -0.008(5) 0.013(6) -0.006(6)
C30 0.064(9) 0.017(6) 0.044(7) -0.007(5) 0.029(7) -0.005(6)
C31 0.079(11) 0.024(6) 0.027(6) 0.003(5) 0.004(7) -0.006(7)
C32 0.070(10) 0.029(7) 0.060(9) 0.003(6) 0.035(8) -0.007(7)
C33 0.031(7) 0.016(5) 0.046(7) 0.004(5) 0.022(6) 0.000(5)
C34 0.041(8) 0.022(6) 0.041(7) 0.007(5) 0.016(6) -0.002(6)
C35 0.030(8) 0.054(9) 0.074(10) 0.022(7) 0.023(7) 0.004(7)
C36 0.035(9) 0.080(12) 0.084(12) 0.029(9) 0.022(8) -0.003(8)
C37 0.045(10) 0.056(9) 0.078(11) 0.007(8) 0.026(8) -0.003(8)
C38 0.042(10) 0.070(11) 0.106(14) 0.049(10) 0.035(9) 0.002(8)
C39 0.047(10) 0.059(10) 0.112(14) 0.033(10) 0.028(10) 0.017(8)
C40 0.058(11) 0.063(10) 0.082(12) 0.017(9) 0.034(10) -0.010(9)
C41 0.041(9) 0.055(9) 0.035(7) -0.010(6) 0.013(7) -0.010(7)
C42 0.039(8) 0.041(7) 0.042(7) -0.006(6) 0.021(6) 0.004(7)
C43 0.030(8) 0.043(8) 0.074(10) 0.008(7) 0.013(7) 0.003(6)
C44 0.028(8) 0.042(8) 0.068(9) 0.015(7) 0.017(7) -0.002(6)
C45 0.051(9) 0.029(7) 0.057(8) 0.008(6) 0.024(7) 0.001(6)
C46 0.051(10) 0.050(9) 0.056(9) -0.002(7) 0.026(8) -0.023(8)
C47 0.051(9) 0.025(6) 0.035(7) -0.004(5) 0.011(6) 0.003(6)
C48 0.031(8) 0.032(7) 0.049(8) 0.006(6) 0.009(6) 0.011(6)
C49 0.026(7) 0.040(7) 0.045(7) -0.008(6) 0.015(6) -0.002(6)
C50 0.060(10) 0.035(7) 0.048(8) -0.002(6) 0.022(7) -0.011(7)
C51 0.031(7) 0.025(6) 0.048(8) 0.002(5) 0.011(6) -0.006(5)
C52 0.045(9) 0.046(8) 0.068(10) 0.002(7) 0.028(8) -0.001(7)
C53 0.034(9) 0.063(10) 0.087(12) 0.021(9) 0.024(9) 0.007(8)
C54 0.049(10) 0.062(9) 0.050(9) -0.005(7) 0.023(8) -0.002(8)
C55 0.060(11) 0.064(10) 0.078(11) 0.026(8) 0.049(9) 0.013(8)
C56 0.024(7) 0.057(9) 0.059(9) 0.023(7) 0.014(7) 0.006(6)
C57 0.055(10) 0.061(10) 0.065(10) 0.010(8) 0.037(8) 0.008(8)
C58 0.042(9) 0.089(12) 0.060(10) 0.017(9) 0.022(8) 0.008(9)
N1 0.034(6) 0.022(5) 0.059(7) 0.001(5) 0.021(5) -0.008(5)
N2 0.042(8) 0.082(10) 0.077(9) 0.017(8) 0.015(7) -0.004(7)
N3 0.035(7) 0.081(9) 0.058(8) 0.006(7) 0.022(6) -0.008(7)
N4 0.026(6) 0.027(5) 0.047(6) -0.002(5) 0.014(5) 0.002(5)
N5 0.038(6) 0.026(5) 0.039(6) 0.001(4) 0.017(5) 0.004(5)
N6 0.046(8) 0.076(9) 0.090(10) 0.016(8) 0.038(7) 0.003(7)
N7 0.066(10) 0.074(9) 0.073(9) -0.005(7) 0.030(8) -0.026(8)
N8 0.038(7) 0.032(6) 0.053(7) 0.001(5) 0.017(6) 0.003(5)
O1 0.058(6) 0.016(4) 0.039(5) 0.000(4) 0.016(4) -0.004(4)
O2 0.048(5) 0.016(4) 0.036(5) 0.005(3) 0.013(4) -0.001(4)
O3 0.093(8) 0.019(4) 0.043(5) 0.002(4) 0.037(5) 0.000(5)
O4 0.075(7) 0.016(4) 0.047(5) -0.003(4) 0.021(5) -0.006(4)
O5 0.059(6) 0.016(4) 0.042(5) -0.002(4) 0.026(4) 0.003(4)
O6 0.052(6) 0.019(4) 0.037(5) 0.007(3) 0.020(4) 0.000(4)
O7 0.064(6) 0.016(4) 0.042(5) 0.004(4) 0.017(5) -0.004(4)
O8 0.064(6) 0.024(4) 0.037(5) 0.002(4) 0.017(4) -0.004(4)

loop_
_atom_type_symbol
_atom_type_description
_atom_type_scat_dispersion_real
_atom_type_scat_dispersion_imag
_atom_type_scat_source
C C 0.0033 0.0016 'International Tables Vol C Tables 4.2.6.8 and 6.1.1.4'
H H 0.0000 0.0000 'International Tables Vol C Tables 4.2.6.8 and 6.1.1.4'
N N 0.0061 0.0033 'International Tables Vol C Tables 4.2.6.8 and 6.1.1.4'
O O 0.0106 0.0060 'International Tables Vol C Tables 4.2.6.8 and 6.1.1.4'
Cd Cd -0.8075 1.2024 'International Tables Vol C Tables 4.2.6.8 and 6.1.1.4'

loop_
_geom_angle_atom_site_label_1
_geom_angle_atom_site_label_2
_geom_angle_atom_site_label_3
_geom_angle
_geom_angle_site_symmetry_1
_geom_angle_site_symmetry_3
_geom_angle_publ_flag
O3 Cd1 N5 90.1(3) 4_566 . ?
O3 Cd1 N8 94.6(3) 4_566 1_455 ?
N5 Cd1 N8 168.1(4) . 1_455 ?
O3 Cd1 O5 142.1(3) 4_566 . ?
N5 Cd1 O5 95.8(3) . . ?
N8 Cd1 O5 87.1(3) 1_455 . ?
O3 Cd1 O2 90.0(3) 4_566 . ?
N5 Cd1 O2 84.3(3) . . ?
N8 Cd1 O2 84.8(3) 1_455 . ?
O5 Cd1 O2 127.8(2) . . ?
O3 Cd1 O4 53.8(3) 4_566 4_566 ?
N5 Cd1 O4 109.5(3) . 4_566 ?
N8 Cd1 O4 82.0(3) 1_455 4_566 ?
O5 Cd1 O4 89.2(3) . 4_566 ?
O2 Cd1 O4 139.8(3) . 4_566 ?
O3 Cd1 O6 163.8(3) 4_566 . ?
N5 Cd1 O6 83.0(3) . . ?
N8 Cd1 O6 89.5(3) 1_455 . ?
O5 Cd1 O6 53.7(3) . . ?
O2 Cd1 O6 74.7(2) . . ?
O4 Cd1 O6 142.5(2) 4_566 . ?
O3 Cd1 C17 26.7(3) 4_566 4_566 ?
N5 Cd1 C17 101.0(3) . 4_566 ?
N8 Cd1 C17 87.9(4) 1_455 4_566 ?
O5 Cd1 C17 116.1(3) . 4_566 ?
O2 Cd1 C17 115.0(3) . 4_566 ?
O4 Cd1 C17 27.1(3) 4_566 4_566 ?
O6 Cd1 C17 169.6(3) . 4_566 ?
N1 Cd2 O8 87.6(3) . 4 ?
N1 Cd2 N4 174.0(3) . 1_655 ?
O8 Cd2 N4 89.0(3) 4 1_655 ?
N1 Cd2 O1 95.0(3) . . ?
O8 Cd2 O1 141.2(3) 4 . ?
N4 Cd2 O1 90.7(3) 1_655 . ?
N1 Cd2 O6 89.9(3) . . ?
O8 Cd2 O6 87.7(3) 4 . ?
N4 Cd2 O6 85.1(3) 1_655 . ?
O1 Cd2 O6 130.9(3) . . ?
N1 Cd2 O2 87.5(3) . . ?
O8 Cd2 O2 164.4(3) 4 . ?
N4 Cd2 O2 94.5(3) 1_655 . ?
O1 Cd2 O2 54.1(3) . . ?
O6 Cd2 O2 77.5(2) . . ?
N1 Cd2 O7 98.2(3) . 4 ?
O8 Cd2 O7 54.5(3) 4 4 ?
N4 Cd2 O7 83.8(3) 1_655 4 ?
O1 Cd2 O7 86.9(3) . 4 ?
O6 Cd2 O7 140.6(3) . 4 ?
O2 Cd2 O7 141.0(2) . 4 ?
N1 Cd2 C34 94.8(4) . 4 ?
O8 Cd2 C34 27.4(3) 4 4 ?
N4 Cd2 C34 84.4(3) 1_655 4 ?
O1 Cd2 C34 114.1(3) . 4 ?
O6 Cd2 C34 114.1(3) . 4 ?
O2 Cd2 C34 168.1(3) . 4 ?
O7 Cd2 C34 27.1(3) 4 4 ?
N1 Cd2 C16 92.9(3) . . ?
O8 Cd2 C16 168.0(3) 4 . ?
N4 Cd2 C16 91.4(3) 1_655 . ?
O1 Cd2 C16 26.8(3) . . ?
O6 Cd2 C16 104.2(3) . . ?
O2 Cd2 C16 27.3(3) . . ?
O7 Cd2 C16 113.7(3) 4 . ?
C34 Cd2 C16 140.8(4) 4 . ?
C12 C1 C2 118.9(10) . . ?
C3 C2 C1 119.6(10) . . ?
C3 C2 C16 121.0(10) . . ?
C1 C2 C16 119.4(10) . . ?
C2 C3 C4 122.9(11) . . ?
C3 C4 C11 117.8(11) . . ?
C6 C5 C10 118.2(10) . . ?
C5 C6 C7 122.5(11) . . ?
C6 C7 C8 118.6(10) . . ?
C6 C7 C17 121.4(10) . . ?
C8 C7 C17 120.0(10) . . ?
C9 C8 C7 119.5(11) . . ?
C8 C9 C10 120.1(10) . . ?
C8 C9 C13 128.5(10) . . ?
C10 C9 C13 111.4(9) . . ?
C5 C10 C9 121.2(10) . . ?
C5 C10 C11 130.8(10) . . ?
C9 C10 C11 108.0(9) . . ?
C4 C11 C12 121.3(10) . . ?
C4 C11 C10 130.2(10) . . ?
C12 C11 C10 108.5(10) . . ?
C1 C12 C11 119.4(10) . . ?
C1 C12 C13 129.5(10) . . ?
C11 C12 C13 111.0(9) . . ?
C14 C13 C12 111.3(10) . . ?
C14 C13 C15 108.7(11) . . ?
C12 C13 C15 111.7(10) . . ?
C14 C13 C9 111.9(10) . . ?
C12 C13 C9 101.1(9) . . ?
C15 C13 C9 112.0(10) . . ?
O1 C16 O2 122.3(10) . . ?
O1 C16 C2 119.4(10) . . ?
O2 C16 C2 118.2(10) . . ?
O1 C16 Cd2 58.5(5) . . ?
O2 C16 Cd2 64.0(5) . . ?
C2 C16 Cd2 171.6(8) . . ?
O3 C17 O4 124.0(10) . . ?
O3 C17 C7 118.1(10) . . ?
O4 C17 C7 117.9(10) . . ?
O3 C17 Cd1 56.2(5) . 4_565 ?
O4 C17 Cd1 67.8(6) . 4_565 ?
C7 C17 Cd1 173.4(9) . 4_565 ?
C29 C18 C19 117.7(10) . . ?
C20 C19 C18 120.5(10) . . ?
C20 C19 C33 119.3(10) . . ?
C18 C19 C33 120.2(10) . . ?
C21 C20 C19 121.3(10) . . ?
C20 C21 C28 117.6(10) . . ?
C23 C22 C27 118.5(12) . . ?
C22 C23 C24 120.5(11) . . ?
C23 C24 C25 121.1(10) . . ?
C23 C24 C34 119.9(10) . . ?
C25 C24 C34 119.0(10) . . ?
C24 C25 C26 118.4(11) . . ?
C27 C26 C25 120.1(10) . . ?
C27 C26 C30 111.4(10) . . ?
C25 C26 C30 128.6(11) . . ?
C26 C27 C22 121.4(10) . . ?
C26 C27 C28 107.7(10) . . ?
C22 C27 C28 130.8(11) . . ?
C29 C28 C21 121.3(10) . . ?
C29 C28 C27 108.8(10) . . ?
C21 C28 C27 129.8(11) . . ?
C18 C29 C28 121.4(11) . . ?
C18 C29 C30 128.4(10) . . ?
C28 C29 C30 110.2(9) . . ?
C26 C30 C29 101.9(9) . . ?
C26 C30 C32 113.5(11) . . ?
C29 C30 C32 112.6(11) . . ?
C26 C30 C31 109.7(10) . . ?
C29 C30 C31 110.8(10) . . ?
C32 C30 C31 108.3(11) . . ?
O5 C33 O6 122.9(10) . . ?
O5 C33 C19 118.3(10) . . ?
O6 C33 C19 118.7(10) . . ?
O7 C34 O8 123.1(10) . . ?
O7 C34 C24 120.5(10) . . ?
O8 C34 C24 116.4(10) . . ?
O7 C34 Cd2 66.1(6) . 4_556 ?
O8 C34 Cd2 57.2(5) . 4_556 ?
C24 C34 Cd2 170.4(9) . 4_556 ?
C36 C35 N1 124.0(13) . . ?
C35 C36 C37 119.8(15) . . ?
C36 C37 C38 119.1(14) . . ?
C36 C37 C40 122.7(15) . . ?
C38 C37 C40 118.0(14) . . ?
C37 C38 C39 118.5(14) . . ?
N1 C39 C38 122.5(14) . . ?
N2 C40 C37 119.9(14) . . ?
N3 C41 C42 121.3(13) . . ?
C46 C42 C43 116.1(12) . . ?
C46 C42 C41 120.0(12) . . ?
C43 C42 C41 123.9(13) . . ?
C44 C43 C42 119.9(12) . . ?
N4 C44 C43 122.0(12) . . ?
N4 C45 C46 122.4(13) . . ?
C42 C46 C45 121.5(13) . . ?
N5 C47 C48 122.8(11) . . ?
C49 C48 C47 118.6(11) . . ?
C48 C49 C50 118.6(11) . . ?
C48 C49 C52 121.6(12) . . ?
C50 C49 C52 119.8(12) . . ?
C49 C50 C51 119.8(12) . . ?
N5 C51 C50 121.6(12) . . ?
N6 C52 C49 120.2(13) . . ?
N7 C53 C54 119.5(14) . . ?
C55 C54 C58 118.7(14) . . ?
C55 C54 C53 116.7(14) . . ?
C58 C54 C53 124.5(14) . . ?
C54 C55 C56 117.9(13) . . ?
N8 C56 C55 124.3(12) . . ?
N8 C57 C58 124.1(13) . . ?
C54 C58 C57 118.2(14) . . ?
C39 N1 C35 115.9(12) . . ?
C39 N1 Cd2 119.2(10) . . ?
C35 N1 Cd2 124.9(8) . . ?
C40 N2 N3 112.5(13) . . ?
C41 N3 N2 109.9(12) . . ?
C44 N4 C45 118.1(11) . . ?
C44 N4 Cd2 122.4(8) . 1_455 ?
C45 N4 Cd2 118.9(8) . 1_455 ?
C47 N5 C51 118.8(11) . . ?
C47 N5 Cd1 120.1(8) . . ?
C51 N5 Cd1 121.1(8) . . ?
C52 N6 N7 113.2(13) . . ?
C53 N7 N6 111.9(13) . . ?
C57 N8 C56 116.6(12) . . ?
C57 N8 Cd1 123.4(9) . 1_655 ?
C56 N8 Cd1 119.5(9) . 1_655 ?
C16 O1 Cd2 94.6(7) . . ?
C16 O2 Cd1 163.1(7) . . ?
C16 O2 Cd2 88.6(6) . . ?
Cd1 O2 Cd2 104.0(3) . . ?
C17 O3 Cd1 97.2(6) . 4_565 ?
C17 O4 Cd1 85.1(7) . 4_565 ?
C33 O5 Cd1 97.0(7) . . ?
C33 O6 Cd2 164.9(7) . . ?
C33 O6 Cd1 86.1(6) . . ?
Cd2 O6 Cd1 103.7(3) . . ?
C34 O7 Cd2 86.7(7) . 4_556 ?
C34 O8 Cd2 95.4(6) . 4_556 ?
N9 C61 O9 124(3) . . ?
C61 N9 C60 123(3) . . ?
C61 N9 C59 120(3) . . ?
C60 N9 C59 117(3) . . ?
O10 C64 N10 113(4) . . ?
C64 N10 C62 132(3) . . ?
C64 N10 C63 118(3) . . ?
C62 N10 C63 110(3) . . ?

loop_
_geom_bond_atom_site_label_1
_geom_bond_atom_site_label_2
_geom_bond_distance
_geom_bond_site_symmetry_2
_geom_bond_publ_flag
Cd1 O3 2.285(7) 4_566 ?
Cd1 N5 2.317(10) . ?
Cd1 N8 2.317(11) 1_455 ?
Cd1 O5 2.318(7) . ?
Cd1 O2 2.440(8) . ?
Cd1 O4 2.536(8) 4_566 ?
Cd1 O6 2.541(7) . ?
Cd1 C17 2.729(11) 4_566 ?
Cd2 N1 2.304(10) . ?
Cd2 O8 2.304(7) 4 ?
Cd2 N4 2.326(9) 1_655 ?
Cd2 O1 2.343(7) . ?
Cd2 O6 2.370(8) . ?
Cd2 O2 2.462(7) . ?
Cd2 O7 2.499(8) 4 ?
Cd2 C34 2.728(11) 4 ?
Cd2 C16 2.738(10) . ?
C1 C12 1.381(14) . ?
C1 C2 1.411(15) . ?
C2 C3 1.364(15) . ?
C2 C16 1.510(14) . ?
C3 C4 1.375(15) . ?
C4 C11 1.376(15) . ?
C5 C6 1.382(15) . ?
C5 C10 1.393(15) . ?
C6 C7 1.407(15) . ?
C7 C8 1.419(15) . ?
C7 C17 1.490(14) . ?
C8 C9 1.391(14) . ?
C9 C10 1.411(15) . ?
C9 C13 1.523(14) . ?
C10 C11 1.463(14) . ?
C11 C12 1.416(15) . ?
C12 C13 1.517(15) . ?
C13 C14 1.512(18) . ?
C13 C15 1.520(18) . ?
C16 O1 1.239(13) . ?
C16 O2 1.257(13) . ?
C17 O3 1.234(13) . ?
C17 O4 1.249(13) . ?
C17 Cd1 2.729(10) 4_565 ?
C18 C29 1.381(14) . ?
C18 C19 1.411(15) . ?
C19 C20 1.401(15) . ?
C19 C33 1.512(14) . ?
C20 C21 1.380(14) . ?
C21 C28 1.406(15) . ?
C22 C23 1.379(15) . ?
C22 C27 1.389(16) . ?
C23 C24 1.386(16) . ?
C24 C25 1.388(15) . ?
C24 C34 1.530(15) . ?
C25 C26 1.391(15) . ?
C26 C27 1.381(16) . ?
C26 C30 1.497(15) . ?
C27 C28 1.470(15) . ?
C28 C29 1.384(15) . ?
C29 C30 1.511(16) . ?
C30 C32 1.518(18) . ?
C30 C31 1.550(18) . ?
C33 O5 1.244(13) . ?
C33 O6 1.265(13) . ?
C34 O7 1.247(13) . ?
C34 O8 1.262(13) . ?
C34 Cd2 2.728(11) 4_556 ?
C35 C36 1.334(18) . ?
C35 N1 1.342(16) . ?
C36 C37 1.335(19) . ?
C37 C38 1.34(2) . ?
C37 C40 1.50(2) . ?
C38 C39 1.41(2) . ?
C39 N1 1.308(17) . ?
C40 N2 1.249(19) . ?
C41 N3 1.241(17) . ?
C41 C42 1.436(18) . ?
C42 C46 1.360(18) . ?
C42 C43 1.408(18) . ?
C43 C44 1.392(18) . ?
C44 N4 1.329(15) . ?
C45 N4 1.342(14) . ?
C45 C46 1.369(18) . ?
C47 N5 1.309(14) . ?
C47 C48 1.400(17) . ?
C48 C49 1.363(17) . ?
C49 C50 1.374(17) . ?
C49 C52 1.456(17) . ?
C50 C51 1.379(17) . ?
C51 N5 1.338(14) . ?
C52 N6 1.281(17) . ?
C53 N7 1.324(18) . ?
C53 C54 1.443(19) . ?
C54 C55 1.37(2) . ?
C54 C58 1.380(19) . ?
C55 C56 1.420(18) . ?
C56 N8 1.322(15) . ?
C57 N8 1.311(17) . ?
C57 C58 1.417(19) . ?
N2 N3 1.437(16) . ?
N4 Cd2 2.326(9) 1_455 ?
N6 N7 1.400(17) . ?
N8 Cd1 2.317(11) 1_655 ?
O3 Cd1 2.285(7) 4_565 ?
O4 Cd1 2.536(8) 4_565 ?
O7 Cd2 2.499(8) 4_556 ?
O8 Cd2 2.304(7) 4_556 ?
C59 N9 1.48(4) . ?
C60 N9 1.37(4) . ?
C61 N9 1.21(3) . ?
C61 O9 1.29(3) . ?
C62 N10 1.43(4) . ?
C63 N10 1.43(4) . ?
C64 O10 1.24(4) . ?
C64 N10 1.31(4) . ?
O1W O3W 1.39(4) . ?
